data_4304386
loop_
_publ_author_name
'Xin-Yi Wang'
'Slavi C. Sevov'

_publ_section_title
;
Synthesis, Structures, and Magnetic Properties of Metal-Coordination
Polymers with Benzenepentacarboxylate Linkers
;
_journal_name_full 'Inorganic Chemistry'
_journal_page_first 1037
_journal_page_last 1043
_journal_paper_doi 10.1021/ic701893z
_journal_volume 47
_journal_year 2008
_chemical_formula_moiety '(C11 H O10), Co3, (OH),3(H2O)'
_chemical_formula_sum 'C11 H8 Co3 O14'
_chemical_formula_weight 540.96
_chemical_name_systematic
; 
 ? 
;
_space_group_IT_number 15
_symmetry_cell_setting monoclinic
_symmetry_space_group_name_Hall '-C 2yc'
_symmetry_space_group_name_H-M 'C 1 2/c 1'
_atom_sites_solution_hydrogens geom
_atom_sites_solution_primary direct
_atom_sites_solution_secondary difmap
_audit_creation_method SHELXL-97
_cell_angle_alpha 90.00
_cell_angle_beta 97.2768(8)
_cell_angle_gamma 90.00
_cell_formula_units_Z 8
_cell_length_a 19.5350(6)
_cell_length_b 10.4494(4)
_cell_length_c 13.2353(5)
_cell_measurement_temperature 293(2)
_cell_volume 2679.95(17)
_computing_cell_refinement 'Bruker SMART'
_computing_data_collection 'Bruker SMART'
_computing_data_reduction 'Bruker SHELXTL-V5.1'
_computing_molecular_graphics Diomand
_computing_publication_material 'SHELXL-97 (Sheldrick, 1997)'
_computing_structure_refinement 'SHELXL-97 (Sheldrick, 1997)'
_computing_structure_solution 'SHELXS-97 (Sheldrick, 1990)'
_diffrn_ambient_temperature 293(2)
_diffrn_measured_fraction_theta_full 0.989
_diffrn_measured_fraction_theta_max 0.989
_diffrn_measurement_device_type 'CCD area detector'
_diffrn_measurement_method 'phi and omega scans'
_diffrn_radiation_monochromator graphite
_diffrn_radiation_source 'fine-focus sealed tube'
_diffrn_radiation_type MoK\a
_diffrn_radiation_wavelength 0.71073
_diffrn_reflns_av_R_equivalents 0.0212
_diffrn_reflns_av_sigmaI/netI 0.0205
_diffrn_reflns_limit_h_max 25
_diffrn_reflns_limit_h_min -25
_diffrn_reflns_limit_k_max 13
_diffrn_reflns_limit_k_min -13
_diffrn_reflns_limit_l_max 17
_diffrn_reflns_limit_l_min -17
_diffrn_reflns_number 11462
_diffrn_reflns_theta_full 27.50
_diffrn_reflns_theta_max 27.50
_diffrn_reflns_theta_min 2.07
_exptl_absorpt_coefficient_mu 3.766
_exptl_absorpt_correction_T_max 0.8140
_exptl_absorpt_correction_T_min 0.5984
_exptl_absorpt_correction_type multi-scan
_exptl_absorpt_process_details 'Blessing, R.H. (1995) Acta Cryst. A51, 33-38'
_exptl_crystal_colour red
_exptl_crystal_density_diffrn 2.682
_exptl_crystal_density_meas ?
_exptl_crystal_density_method .
_exptl_crystal_description column
_exptl_crystal_F_000 2136
_exptl_crystal_size_max 0.16
_exptl_crystal_size_mid 0.07
_exptl_crystal_size_min 0.06
_refine_diff_density_max 0.670
_refine_diff_density_min -0.839
_refine_diff_density_rms 0.095
_refine_ls_extinction_method none
_refine_ls_goodness_of_fit_ref 1.068
_refine_ls_hydrogen_treatment mixed
_refine_ls_matrix_type full
_refine_ls_number_parameters 278
_refine_ls_number_reflns 3206
_refine_ls_number_restraints 10
_refine_ls_restrained_S_all 1.072
_refine_ls_R_factor_all 0.0267
_refine_ls_R_factor_gt 0.0237
_refine_ls_shift/su_max 0.003
_refine_ls_shift/su_mean 0.000
_refine_ls_structure_factor_coef Fsqd
_refine_ls_weighting_details 'calc w=1/[\s^2^(Fo^2^)+(0.0403P)^2^+4.9878P] where P=(Fo^2^+2Fc^2^)/3'
_refine_ls_weighting_scheme calc
_refine_ls_wR_factor_gt 0.0669
_refine_ls_wR_factor_ref 0.0681
_reflns_number_gt 2910
_reflns_number_total 3206
_reflns_threshold_expression >2sigma(I)
_cod_data_source_file ic701893z-file003_1.cif
_cod_data_source_block CoBPCA-1-Co
_cod_database_code 4304386

loop_
_symmetry_equiv_pos_as_xyz
'x, y, z'
'-x, y, -z+1/2'
'x+1/2, y+1/2, z'
'-x+1/2, y+1/2, -z+1/2'
'-x, -y, -z'
'x, -y, z-1/2'
'-x+1/2, -y+1/2, -z'
'x+1/2, -y+1/2, z-1/2'

loop_
_atom_site_label
_atom_site_type_symbol
_atom_site_fract_x
_atom_site_fract_y
_atom_site_fract_z
_atom_site_U_iso_or_equiv
_atom_site_adp_type
_atom_site_occupancy
_atom_site_symmetry_multiplicity
_atom_site_calc_flag
_atom_site_refinement_flags
_atom_site_disorder_assembly
_atom_site_disorder_group
Co1 Co 0.347254(14) 0.09697(3) 0.17849(2) 0.00665(9) Uani 1 1 d . . .
Co2 Co 0.550902(15) 0.92671(3) 0.43401(2) 0.00821(9) Uani 1 1 d . . .
Co3 Co 0.657441(14) 0.75578(3) 0.35146(2) 0.00694(9) Uani 1 1 d . . .
O1 O 0.57097(7) 0.64951(14) 0.34835(12) 0.0095(3) Uani 1 1 d . . .
O2 O 0.48524(8) 0.77366(14) 0.39015(13) 0.0094(3) Uani 1 1 d . . .
O3 O 0.33573(8) 0.74111(14) 0.30417(13) 0.0091(3) Uani 1 1 d . . .
O4 O 0.34653(8) 0.69431(15) 0.46900(13) 0.0120(3) Uani 1 1 d . . .
O5 O 0.25098(8) 0.52676(15) 0.33137(14) 0.0146(4) Uani 1 1 d . . .
O6 O 0.25551(7) 0.32190(14) 0.37905(12) 0.0094(3) Uani 1 1 d . . .
O7 O 0.36026(7) 0.17167(14) 0.49748(12) 0.0084(3) Uani 1 1 d . . .
O8 O 0.34194(8) 0.11259(14) 0.33513(12) 0.0080(3) Uani 1 1 d . . .
O9 O 0.49096(8) 0.08980(14) 0.42169(12) 0.0081(3) Uani 1 1 d . . .
O10 O 0.56168(7) 0.19735(14) 0.33041(12) 0.0083(3) Uani 1 1 d . . .
O11 O 0.60207(8) 0.92486(13) 0.31082(12) 0.0077(3) Uani 1 1 d D . .
O12 O 0.70711(8) 0.57444(14) 0.38467(13) 0.0116(3) Uani 1 1 d D . .
O13 O 0.29993(8) 0.28114(15) 0.15457(13) 0.0101(3) Uani 1 1 d D . .
O14 O 0.35826(9) 0.07085(15) 0.02029(14) 0.0155(4) Uani 1 1 d D . .
C1 C 0.46793(10) 0.54644(19) 0.36972(16) 0.0062(4) Uani 1 1 d . . .
C2 C 0.39591(10) 0.5471(2) 0.36848(16) 0.0061(4) Uani 1 1 d . . .
C3 C 0.36046(11) 0.43041(18) 0.37132(17) 0.0062(4) Uani 1 1 d . . .
C4 C 0.39727(10) 0.31509(19) 0.38063(16) 0.0059(4) Uani 1 1 d . . .
C5 C 0.46880(10) 0.31380(19) 0.37823(16) 0.0059(4) Uani 1 1 d . . .
C6 C 0.50275(11) 0.42993(19) 0.37039(16) 0.0069(4) Uani 1 1 d . . .
H6 H 0.546(2) 0.427(3) 0.365(3) 0.040(4) Uiso 1 1 d . . .
C7 C 0.51067(11) 0.6666(2) 0.36929(16) 0.0067(4) Uani 1 1 d . . .
C8 C 0.35640(10) 0.6701(2) 0.37937(18) 0.0083(4) Uani 1 1 d . . .
C9 C 0.28242(11) 0.42672(19) 0.36099(16) 0.0070(4) Uani 1 1 d . . .
C10 C 0.36221(10) 0.19262(19) 0.40241(17) 0.0066(4) Uani 1 1 d . . .
C11 C 0.51061(10) 0.19177(19) 0.37742(16) 0.0064(4) Uani 1 1 d . . .
H11 H 0.5809(18) 0.908(3) 0.2484(17) 0.040(4) Uiso 1 1 d D . .
H13A H 0.3064(16) 0.310(3) 0.0906(17) 0.040(4) Uiso 1 1 d D . .
H12A H 0.7468(12) 0.575(3) 0.352(3) 0.040(4) Uiso 1 1 d D . .
H12B H 0.6822(14) 0.503(2) 0.366(3) 0.040(4) Uiso 1 1 d D . .
H13B H 0.2531(10) 0.280(3) 0.159(2) 0.040(4) Uiso 1 1 d D . .
H14A H 0.3534(17) 0.1534(19) -0.008(2) 0.040(4) Uiso 1 1 d D . .
H14B H 0.3242(15) 0.018(3) -0.011(2) 0.040(4) Uiso 1 1 d D . .

loop_
_atom_site_aniso_label
_atom_site_aniso_U_11
_atom_site_aniso_U_22
_atom_site_aniso_U_33
_atom_site_aniso_U_23
_atom_site_aniso_U_13
_atom_site_aniso_U_12
Co1 0.00566(15) 0.00528(14) 0.00902(16) -0.00106(10) 0.00097(11) -0.00066(10)
Co2 0.00899(16) 0.00653(15) 0.00922(16) 0.00056(11) 0.00148(12) 0.00065(10)
Co3 0.00483(14) 0.00560(15) 0.01045(17) 0.00002(10) 0.00124(11) -0.00095(10)
O1 0.0063(7) 0.0078(7) 0.0150(8) -0.0019(6) 0.0033(6) -0.0017(5)
O2 0.0086(7) 0.0061(7) 0.0137(8) -0.0021(6) 0.0023(6) -0.0013(5)
O3 0.0091(7) 0.0082(7) 0.0097(8) 0.0018(6) 0.0001(6) 0.0009(5)
O4 0.0153(8) 0.0097(7) 0.0116(8) -0.0017(6) 0.0040(6) 0.0010(6)
O5 0.0059(7) 0.0095(7) 0.0283(10) 0.0058(7) 0.0010(7) 0.0016(6)
O6 0.0059(7) 0.0091(7) 0.0132(8) 0.0026(6) 0.0006(6) -0.0014(5)
O7 0.0077(7) 0.0104(7) 0.0069(7) 0.0019(6) 0.0007(6) -0.0002(6)
O8 0.0090(7) 0.0067(7) 0.0084(8) -0.0012(6) 0.0016(6) -0.0013(6)
O9 0.0092(7) 0.0055(7) 0.0100(8) 0.0019(6) 0.0030(6) 0.0006(5)
O10 0.0066(7) 0.0085(7) 0.0102(8) 0.0016(6) 0.0020(6) 0.0022(5)
O11 0.0080(7) 0.0073(7) 0.0078(7) 0.0005(6) 0.0015(6) -0.0002(5)
O12 0.0097(8) 0.0085(7) 0.0168(8) 0.0007(6) 0.0026(7) -0.0004(6)
O13 0.0089(7) 0.0097(7) 0.0119(8) 0.0012(6) 0.0028(6) -0.0001(6)
O14 0.0220(9) 0.0097(8) 0.0136(9) -0.0004(6) -0.0022(7) -0.0017(6)
C1 0.0063(9) 0.0055(9) 0.0066(10) -0.0003(7) -0.0001(8) -0.0018(7)
C2 0.0064(9) 0.0060(9) 0.0060(10) 0.0007(7) 0.0012(8) 0.0001(7)
C3 0.0062(9) 0.0066(9) 0.0058(10) -0.0008(8) 0.0012(8) -0.0009(7)
C4 0.0071(9) 0.0062(9) 0.0043(10) 0.0003(7) 0.0007(8) -0.0003(7)
C5 0.0065(9) 0.0055(9) 0.0056(10) 0.0000(7) -0.0002(8) 0.0005(7)
C6 0.0053(9) 0.0096(10) 0.0058(10) 0.0003(8) 0.0004(8) -0.0001(7)
C7 0.0081(9) 0.0067(9) 0.0047(10) 0.0002(7) -0.0017(8) -0.0017(7)
C8 0.0039(9) 0.0079(9) 0.0133(11) -0.0015(8) 0.0020(8) -0.0020(7)
C9 0.0075(10) 0.0076(9) 0.0055(10) -0.0026(7) -0.0003(8) -0.0002(7)
C10 0.0026(8) 0.0067(9) 0.0106(11) 0.0012(8) 0.0018(8) 0.0011(7)
C11 0.0064(9) 0.0069(9) 0.0053(10) -0.0008(7) -0.0015(8) 0.0002(7)

loop_
_atom_type_symbol
_atom_type_description
_atom_type_scat_dispersion_real
_atom_type_scat_dispersion_imag
_atom_type_scat_source
C C 0.0033 0.0016 'International Tables Vol C Tables 4.2.6.8 and 6.1.1.4'
H H 0.0000 0.0000 'International Tables Vol C Tables 4.2.6.8 and 6.1.1.4'
O O 0.0106 0.0060 'International Tables Vol C Tables 4.2.6.8 and 6.1.1.4'
Co Co 0.3494 0.9721 'International Tables Vol C Tables 4.2.6.8 and 6.1.1.4'

loop_
_geom_angle_atom_site_label_1
_geom_angle_atom_site_label_2
_geom_angle_atom_site_label_3
_geom_angle
_geom_angle_site_symmetry_1
_geom_angle_site_symmetry_3
_geom_angle_publ_flag
O5 Co1 O11 97.52(6) 4_545 2_645 ?
O5 Co1 O10 168.51(6) 4_545 2_655 ?
O11 Co1 O10 92.14(6) 2_645 2_655 ?
O5 Co1 O8 85.83(7) 4_545 . ?
O11 Co1 O8 94.82(6) 2_645 . ?
O10 Co1 O8 99.59(6) 2_655 . ?
O5 Co1 O13 85.92(6) 4_545 . ?
O11 Co1 O13 174.17(6) 2_645 . ?
O10 Co1 O13 83.96(6) 2_655 . ?
O8 Co1 O13 90.10(6) . . ?
O5 Co1 O14 95.81(7) 4_545 . ?
O11 Co1 O14 81.30(6) 2_645 . ?
O10 Co1 O14 79.47(6) 2_655 . ?
O8 Co1 O14 175.95(6) . . ?
O13 Co1 O14 93.71(6) . . ?
O11 Co2 O9 106.17(6) . 1_565 ?
O11 Co2 O2 96.77(6) . . ?
O9 Co2 O2 106.77(6) 1_565 . ?
O11 Co2 O7 83.02(6) . 5_666 ?
O9 Co2 O7 149.37(6) 1_565 5_666 ?
O2 Co2 O7 100.87(6) . 5_666 ?
O11 Co2 O9 170.95(6) . 5_666 ?
O9 Co2 O9 82.09(6) 1_565 5_666 ?
O2 Co2 O9 84.10(6) . 5_666 ?
O7 Co2 O9 87.96(6) 5_666 5_666 ?
O11 Co2 O14 77.21(6) . 2_665 ?
O9 Co2 O14 83.88(6) 1_565 2_665 ?
O2 Co2 O14 169.01(6) . 2_665 ?
O7 Co2 O14 69.49(6) 5_666 2_665 ?
O9 Co2 O14 100.39(6) 5_666 2_665 ?
O1 Co3 O6 164.07(6) . 3 ?
O1 Co3 O3 95.59(6) . 2_655 ?
O6 Co3 O3 91.47(6) 3 2_655 ?
O1 Co3 O11 93.15(6) . . ?
O6 Co3 O11 101.74(6) 3 . ?
O3 Co3 O11 84.52(6) 2_655 . ?
O1 Co3 O12 82.76(6) . . ?
O6 Co3 O12 82.62(6) 3 . ?
O3 Co3 O12 93.06(6) 2_655 . ?
O11 Co3 O12 175.04(6) . . ?
O1 Co3 O7 88.89(6) . 5_666 ?
O6 Co3 O7 88.44(6) 3 5_666 ?
O3 Co3 O7 163.12(6) 2_655 5_666 ?
O11 Co3 O7 78.97(6) . 5_666 ?
O12 Co3 O7 103.66(6) . 5_666 ?
C7 O1 Co3 136.31(14) . . ?
C7 O2 Co2 119.52(13) . . ?
C8 O3 Co3 139.93(15) . 2_655 ?
C9 O5 Co1 137.77(15) . 4 ?
C9 O6 Co3 132.44(14) . 3_445 ?
C10 O7 Co2 112.22(12) . 5_666 ?
C10 O7 Co3 149.10(13) . 5_666 ?
Co2 O7 Co3 89.58(6) 5_666 5_666 ?
C10 O8 Co1 134.97(14) . . ?
C11 O9 Co2 121.13(14) . 1_545 ?
C11 O9 Co2 128.81(14) . 5_666 ?
Co2 O9 Co2 97.92(6) 1_545 5_666 ?
C11 O10 Co1 138.69(14) . 2_655 ?
Co2 O11 Co1 102.73(7) . 2_665 ?
Co2 O11 Co3 95.32(6) . . ?
Co1 O11 Co3 119.38(7) 2_665 . ?
Co1 O14 Co2 89.77(6) . 2_645 ?
C6 C1 C2 119.43(19) . . ?
C6 C1 C7 117.20(18) . . ?
C2 C1 C7 123.36(18) . . ?
C3 C2 C1 119.45(19) . . ?
C3 C2 C8 118.34(18) . . ?
C1 C2 C8 121.63(18) . . ?
C4 C3 C2 119.98(19) . . ?
C4 C3 C9 119.08(17) . . ?
C2 C3 C9 120.92(18) . . ?
C5 C4 C3 120.55(18) . . ?
C5 C4 C10 118.55(17) . . ?
C3 C4 C10 120.68(18) . . ?
C6 C5 C4 118.60(18) . . ?
C6 C5 C11 118.07(18) . . ?
C4 C5 C11 123.23(18) . . ?
C5 C6 C1 121.6(2) . . ?
O1 C7 O2 125.25(19) . . ?
O1 C7 C1 114.67(18) . . ?
O2 C7 C1 120.07(19) . . ?
O4 C8 O3 123.7(2) . . ?
O4 C8 C2 113.78(19) . . ?
O3 C8 C2 122.6(2) . . ?
O5 C9 O6 126.2(2) . . ?
O5 C9 C3 117.14(18) . . ?
O6 C9 C3 116.60(18) . . ?
O8 C10 O7 122.63(19) . . ?
O8 C10 C4 123.1(2) . . ?
O7 C10 C4 113.96(18) . . ?
O10 C11 O9 124.55(19) . . ?
O10 C11 C5 115.59(18) . . ?
O9 C11 C5 119.83(19) . . ?

loop_
_geom_bond_atom_site_label_1
_geom_bond_atom_site_label_2
_geom_bond_distance
_geom_bond_site_symmetry_2
_geom_bond_publ_flag
Co1 O5 2.0432(15) 4_545 ?
Co1 O11 2.0491(15) 2_645 ?
Co1 O10 2.0813(15) 2_655 ?
Co1 O8 2.0952(16) . ?
Co1 O13 2.1411(16) . ?
Co1 O14 2.1492(18) . ?
Co2 O11 2.0175(17) . ?
Co2 O9 2.0625(15) 1_565 ?
Co2 O2 2.0859(15) . ?
Co2 O7 2.1195(15) 5_666 ?
Co2 O9 2.1777(17) 5_666 ?
Co2 O14 2.3477(17) 2_665 ?
Co3 O1 2.0175(15) . ?
Co3 O6 2.0258(15) 3 ?
Co3 O3 2.0866(17) 2_655 ?
Co3 O11 2.1056(15) . ?
Co3 O12 2.1488(15) . ?
Co3 O7 2.2061(16) 5_666 ?
O1 C7 1.257(3) . ?
O2 C7 1.269(3) . ?
O3 C8 1.266(3) . ?
O3 Co3 2.0866(17) 2_655 ?
O4 C8 1.252(3) . ?
O5 C9 1.250(3) . ?
O5 Co1 2.0431(15) 4 ?
O6 C9 1.251(3) . ?
O6 Co3 2.0258(15) 3_445 ?
O7 C10 1.282(3) . ?
O7 Co2 2.1195(15) 5_666 ?
O7 Co3 2.2061(16) 5_666 ?
O8 C10 1.249(3) . ?
O9 C11 1.297(3) . ?
O9 Co2 2.0625(15) 1_545 ?
O9 Co2 2.1778(17) 5_666 ?
O10 C11 1.242(3) . ?
O10 Co1 2.0814(15) 2_655 ?
O11 Co1 2.0491(15) 2_665 ?
O14 Co2 2.3477(17) 2_645 ?
C1 C6 1.394(3) . ?
C1 C2 1.405(3) . ?
C1 C7 1.508(3) . ?
C2 C3 1.405(3) . ?
C2 C8 1.515(3) . ?
C3 C4 1.401(3) . ?
C3 C9 1.514(3) . ?
C4 C5 1.402(3) . ?
C4 C10 1.497(3) . ?
C5 C6 1.393(3) . ?
C5 C11 1.515(3) . ?
